data_7135393
loop_
_publ_author_name
'Koh, An-Ping'
'Vernezoul, Ga&#xeb;l'
'Fan, Jun'
'Zhang, Zheng-Feng'
'Su, Ming-Der'
'So, Cheuk-Wai'

_publ_section_title
;
 Bis(<i>N</i>-heterocyclic carbene)-borylene-mediated heteroallene
 activation.
;
_journal_issue 21
_journal_name_full 'Chemical communications (Cambridge, England)'
_journal_page_first 5980
_journal_page_last 5984
_journal_paper_doi 10.1039/d6cc00146g
_journal_volume 62
_journal_year 2026
_chemical_formula_sum 'C24 H13 N6 O3.5'
_chemical_formula_weight 441.40
_space_group_crystal_system triclinic
_space_group_IT_number 2
_space_group_name_Hall '-P 1'
_space_group_name_H-M_alt 'P -1'
_atom_sites_solution_hydrogens mixed
_atom_sites_solution_primary dual
_audit_update_record
;
2025-12-19 deposited with the CCDC.	2026-02-11 downloaded from the CCDC.
;
_cell_angle_alpha 102.205(2)
_cell_angle_beta 92.512(2)
_cell_angle_gamma 104.981(2)
_cell_formula_units_Z 4
_cell_length_a 10.2262(7)
_cell_length_b 12.4749(9)
_cell_length_c 17.7971(11)
_cell_measurement_reflns_used 9365
_cell_measurement_temperature 100.(2)
_cell_measurement_theta_max 27.1001
_cell_measurement_theta_min 2.3123
_cell_volume 2132.0(3)
_computing_cell_refinement 'SAINT V8.40B (Bruker AXS LLC, 2019)'
_computing_data_collection 'APEX4 (Ver 2021.4-0, Bruker AXS Inc., 2021)'
_computing_data_reduction 'SAINT V8.40B (Bruker AXS LLC, 2019)'
_computing_publication_material 'APEX4 (Ver 2021.4-0, Bruker AXS Inc., 2021)'
_computing_structure_refinement 'SHELXL-2018/3 (Sheldrick, 2018)'
_computing_structure_solution 'XT, VERSION 2018/2'
_diffrn_ambient_temperature 100.(2)
_diffrn_detector_area_resol_mean 7.3910
_diffrn_measured_fraction_theta_full 0.997
_diffrn_measured_fraction_theta_max 0.997
_diffrn_measurement_device 'four-circle diffractometer'
_diffrn_measurement_device_type 'Bruker D8 Quest'
_diffrn_measurement_method 'phi and omega scans'
_diffrn_radiation_monochromator 'Multilayer Mirror'
_diffrn_radiation_probe x-ray
_diffrn_radiation_type MoK\a
_diffrn_radiation_wavelength 0.71073
_diffrn_reflns_av_R_equivalents 0.0686
_diffrn_reflns_av_unetI/netI 0.0527
_diffrn_reflns_limit_h_max 13
_diffrn_reflns_limit_h_min -13
_diffrn_reflns_limit_k_max 15
_diffrn_reflns_limit_k_min -15
_diffrn_reflns_limit_l_max 19
_diffrn_reflns_limit_l_min -22
_diffrn_reflns_number 50209
_diffrn_reflns_theta_full 25.24
_diffrn_reflns_theta_max 27.14
_diffrn_reflns_theta_min 2.07
_diffrn_source 'Incoatec microfocus source'
_diffrn_source_current 1.4
_diffrn_source_power 0.07
_diffrn_source_type 'Incoatec I\mS 3.0'
_diffrn_source_voltage 50
_exptl_absorpt_coefficient_mu 0.097
_exptl_absorpt_correction_T_max 1.00
_exptl_absorpt_correction_T_min 0.85
_exptl_absorpt_correction_type multi-scan
_exptl_absorpt_process_details
;
Krause, L., Herbst-Irmer, R., Sheldrick, G. M., Stalke, D. (2015).
"Comparison of silver and molybdenum microfocus X-ray sources for
single-crystal structure determination"
J. Appl. Cryst. 48, 3-10.
doi:10.1107/S1600576714022985
;
_exptl_crystal_colour colourless
_exptl_crystal_density_diffrn 1.375
_exptl_crystal_density_method 'not measured'
_exptl_crystal_description needle
_exptl_crystal_F_000 908
_exptl_crystal_size_max 0.260
_exptl_crystal_size_mid 0.140
_exptl_crystal_size_min 0.040
_refine_diff_density_max 0.266
_refine_diff_density_min -0.752
_refine_ls_extinction_method none
_refine_ls_goodness_of_fit_ref 1.047
_refine_ls_hydrogen_treatment constr
_refine_ls_matrix_type full
_refine_ls_number_parameters 604
_refine_ls_number_reflns 9392
_refine_ls_number_restraints 0
_refine_ls_restrained_S_all 1.047
_refine_ls_R_factor_all 0.0882
_refine_ls_R_factor_gt 0.0551
_refine_ls_shift/su_max 0.001
_refine_ls_shift/su_mean 0.000
_refine_ls_structure_factor_coef Fsqd
_refine_ls_weighting_details 'w=1/[\s^2^(Fo^2^)+(0.0704P)^2^+0.9324P] where P=(Fo^2^+2Fc^2^)/3'
_refine_ls_weighting_scheme calc
_refine_ls_wR_factor_gt 0.1342
_refine_ls_wR_factor_ref 0.1541
_reflns_Friedel_coverage 0.000
_reflns_number_gt 6511
_reflns_number_total 9392
_reflns_threshold_expression 'I > 2\s(I)'
_cod_data_source_file d6cc00146g2.cif
_cod_data_source_block scw2798m
_cod_depositor_comments
;
The following automatic conversions were performed:

data item '_diffrn_radiation_probe' value 'X-ray' was changed to
'x-ray' in accordance with the
/home/data/users/saulius/crontab/automatic-downloads/rss-feeds/RSC/lib/dictionaries/cif_core.dic
dictionary named 'cif_core.dic' version 2.4.2 last updated on
2011-04-26.

data item '_exptl_absorpt_correction_type' value 'Multi-Scan' was
changed to 'multi-scan' in accordance with the
/home/data/users/saulius/crontab/automatic-downloads/rss-feeds/RSC/lib/dictionaries/cif_core.dic
dictionary named 'cif_core.dic' version 2.4.2 last updated on
2011-04-26.

Automatic conversion script
Id: cif_fix_values 8170 2020-07-09 18:12:32Z antanas 

 Adding full bibliography for 7135388--7135395.cif.
;
_cod_original_formula_sum 'C24 H13 N6 O3.50'
_cod_database_code 7135393

loop_
_space_group_symop_operation_xyz
'x, y, z'
'-x, -y, -z'

loop_
_atom_site_type_symbol
_atom_site_label
_atom_site_fract_x
_atom_site_fract_y
_atom_site_fract_z
_atom_site_U_iso_or_equiv
_atom_site_adp_type
_atom_site_calc_flag
_atom_site_refinement_flags_adp
_atom_site_refinement_flags_occupancy
_atom_site_refinement_flags_posn
_atom_site_occupancy
_atom_site_disorder_assembly
_atom_site_disorder_group
C C1 0.2066(2) 0.99236(18) 0.69059(12) 0.0269(5) Uani d . . . 1 . .
C C2 0.1561(2) 0.83483(17) 0.57462(12) 0.0232(4) Uani d . . . 1 . .
C C3 -0.0265(2) 0.86635(17) 0.65528(12) 0.0233(4) Uani d . . . 1 . .
C C4 0.0311(2) 1.01640(18) 0.77358(12) 0.0254(4) Uani d . . . 1 . .
C C5 -0.0102(2) 0.95743(19) 0.82980(13) 0.0311(5) Uani d . . . 1 . .
H H5 -0.014351 0.878788 0.821379 0.037000 Uiso calc U . R 1 . .
C C6 -0.0455(2) 1.01315(19) 0.89838(13) 0.0335(5) Uani d . . . 1 . .
H H6 -0.076412 0.972712 0.936736 0.040000 Uiso calc U . R 1 . .
C C7 -0.0352(2) 1.12895(19) 0.91060(13) 0.0293(5) Uani d . . . 1 . .
C C8 0.0049(2) 1.18784(19) 0.85402(14) 0.0326(5) Uani d . . . 1 . .
H H8 0.010660 1.266799 0.862703 0.039000 Uiso calc U . R 1 . .
C C9 0.0366(2) 1.13065(19) 0.78446(13) 0.0308(5) Uani d . . . 1 . .
H H9 0.061962 1.169690 0.744665 0.037000 Uiso calc U . R 1 . .
C C10 -0.0648(2) 1.1879(2) 0.98419(14) 0.0342(5) Uani d . . . 1 . .
C C11 0.38732(19) 0.95446(18) 0.61342(11) 0.0231(4) Uani d . . . 1 . .
C C12 0.4546(2) 0.87107(18) 0.61256(12) 0.0270(5) Uani d . . . 1 . .
H H12 0.407188 0.797950 0.619163 0.032000 Uiso calc U . R 1 . .
C C13 0.5911(2) 0.89524(18) 0.60204(12) 0.0273(5) Uani d . . . 1 . .
H H13 0.638309 0.838605 0.600572 0.033000 Uiso calc U . R 1 . .
C C14 0.6588(2) 1.00328(18) 0.59360(12) 0.0248(4) Uani d . . . 1 . .
C C15 0.5901(2) 1.08592(18) 0.59339(12) 0.0269(5) Uani d . . . 1 . .
H H15 0.637152 1.159071 0.586684 0.032000 Uiso calc U . R 1 . .
C C16 0.4530(2) 1.06105(18) 0.60301(12) 0.0260(4) Uani d . . . 1 . .
H H16 0.404589 1.116490 0.602475 0.031000 Uiso calc U . R 1 . .
C C17 0.8025(2) 1.03059(18) 0.58544(12) 0.0278(5) Uani d . . . 1 . .
C C18 -0.07573(19) 0.72418(17) 0.53270(12) 0.0236(4) Uani d . . . 1 . .
C C19 -0.0918(2) 0.61096(18) 0.53375(13) 0.0275(5) Uani d . . . 1 . .
H H19 -0.042229 0.591222 0.572629 0.033000 Uiso calc U . R 1 . .
C C20 -0.1809(2) 0.52680(18) 0.47757(13) 0.0295(5) Uani d . . . 1 . .
H H20 -0.193063 0.448619 0.477373 0.035000 Uiso calc U . R 1 . .
C C21 -0.2526(2) 0.55809(19) 0.42121(13) 0.0286(5) Uani d . . . 1 . .
C C22 -0.2350(2) 0.67225(19) 0.42040(13) 0.0284(5) Uani d . . . 1 . .
H H22 -0.284000 0.692503 0.381525 0.034000 Uiso calc U . R 1 . .
C C23 -0.1457(2) 0.75584(18) 0.47658(12) 0.0258(4) Uani d . . . 1 . .
H H23 -0.132539 0.834114 0.476715 0.031000 Uiso calc U . R 1 . .
C C24 -0.3445(2) 0.4706(2) 0.36128(15) 0.0369(6) Uani d . . . 1 . .
C C25 0.8009(2) 0.28900(17) 0.21269(12) 0.0256(4) Uani d . . . 1 . .
C C26 0.8665(2) 0.45512(18) 0.15444(12) 0.0278(5) Uani d . . . 1 . .
C C27 0.6586(2) 0.30155(19) 0.10108(13) 0.0290(5) Uani d . . . 1 . .
C C28 0.5972(2) 0.13697(18) 0.15756(12) 0.0283(5) Uani d . . . 1 . .
C C29 0.4859(2) 0.1322(2) 0.19825(13) 0.0327(5) Uani d . . . 1 . .
H H29 0.467193 0.200401 0.224534 0.039000 Uiso calc U . R 1 . .
C C30 0.4012(3) 0.0269(2) 0.20060(14) 0.0378(6) Uani d . . . 1 . .
H H30 0.323172 0.022286 0.228152 0.045000 Uiso calc U . R 1 . .
C C31 0.4304(2) -0.0711(2) 0.16286(16) 0.0402(6) Uani d . . . 1 . .
C C32 0.5396(3) -0.0649(2) 0.1188(2) 0.0574(8) Uani d . . . 1 . .
H H32 0.556399 -0.132769 0.090549 0.069000 Uiso calc U . R 1 . .
C C33 0.6236(3) 0.0399(2) 0.11625(18) 0.0494(7) Uani d . . . 1 . .
H H33 0.698793 0.044995 0.086354 0.059000 Uiso calc U . R 1 . .
C C34 0.3511(3) -0.1798(2) 0.17322(19) 0.0521(7) Uani d . . . 1 . .
C C35 1.0092(2) 0.44460(18) 0.26140(12) 0.0257(4) Uani d . . . 1 . .
C C36 1.0232(2) 0.54963(18) 0.31097(12) 0.0268(5) Uani d . . . 1 . .
H H36 0.950538 0.584281 0.312866 0.032000 Uiso calc U . R 1 . .
C C37 1.1435(2) 0.60335(18) 0.35746(13) 0.0292(5) Uani d . . . 1 . .
H H37 1.154213 0.675361 0.391733 0.035000 Uiso calc U . R 1 . .
C C38 1.2495(2) 0.55154(18) 0.35401(13) 0.0291(5) Uani d . . . 1 . .
C C39 1.2346(2) 0.44526(19) 0.30439(13) 0.0313(5) Uani d . . . 1 . .
H H39 1.306577 0.409878 0.302631 0.038000 Uiso calc U . R 1 . .
C C40 1.1136(2) 0.39223(18) 0.25789(13) 0.0291(5) Uani d . . . 1 . .
H H40 1.101987 0.320091 0.223617 0.035000 Uiso calc U . R 1 . .
C C41 1.3728(2) 0.6081(2) 0.40528(15) 0.0358(5) Uani d . . . 1 . .
C C42 0.7248(2) 0.47364(19) 0.05031(13) 0.0300(5) Uani d . . . 1 . .
C C43 0.6618(3) 0.5586(2) 0.07194(14) 0.0362(5) Uani d . . . 1 . .
H H43 0.624334 0.568845 0.119982 0.043000 Uiso calc U . R 1 . .
C C44 0.6542(3) 0.6292(2) 0.02223(15) 0.0384(6) Uani d . . . 1 . .
H H44 0.610898 0.688345 0.035777 0.046000 Uiso calc U . R 1 . .
C C45 0.7104(2) 0.6127(2) -0.04754(14) 0.0333(5) Uani d . . . 1 . .
C C46 0.7685(3) 0.5234(2) -0.06951(15) 0.0442(6) Uani d . . . 1 . .
H H46 0.802977 0.510465 -0.118343 0.053000 Uiso calc U . R 1 . .
C C47 0.7757(3) 0.4537(2) -0.01965(15) 0.0428(6) Uani d . . . 1 . .
H H47 0.815689 0.392477 -0.033696 0.051000 Uiso calc U . R 1 . .
C C48 0.7138(2) 0.6908(2) -0.09705(15) 0.0383(6) Uani d . . . 1 . .
N N1 0.07109(17) 0.95749(14) 0.70294(10) 0.0241(4) Uani d . . . 1 . .
N N2 0.24410(16) 0.92829(14) 0.62545(10) 0.0236(4) Uani d . . . 1 . .
N N3 0.02120(16) 0.81233(14) 0.58988(10) 0.0227(4) Uani d . . . 1 . .
N N4 -0.0859(2) 1.23337(19) 1.04362(13) 0.0447(5) Uani d . . . 1 . .
N N5 0.91741(19) 1.05131(17) 0.57971(12) 0.0362(5) Uani d . . . 1 . .
N N6 -0.4159(2) 0.4021(2) 0.31355(15) 0.0555(7) Uani d . . . 1 . .
N N7 0.68889(18) 0.24749(15) 0.15750(10) 0.0269(4) Uani d . . . 1 . .
N N8 0.88599(18) 0.39412(15) 0.20901(10) 0.0262(4) Uani d . . . 1 . .
N N9 0.74638(18) 0.40867(15) 0.10611(10) 0.0285(4) Uani d . . . 1 . .
N N10 0.2916(3) -0.2653(2) 0.18466(19) 0.0701(8) Uani d . . . 1 . .
N N11 1.4670(2) 0.65580(19) 0.44803(14) 0.0481(6) Uani d . . . 1 . .
N N12 0.7246(2) 0.7535(2) -0.13655(15) 0.0517(6) Uani d . . . 1 . .
O O1 0.28707(16) 1.07276(14) 0.73366(10) 0.0393(4) Uani d . . . 1 . .
O O2 -0.14340(14) 0.83726(12) 0.66874(8) 0.0273(3) Uani d . . . 1 . .
O O3 0.19330(14) 0.77889(13) 0.52042(8) 0.0280(3) Uani d . . . 1 . .
O O4 0.82359(15) 0.23838(13) 0.26061(9) 0.0313(3) Uani d . . . 1 . .
O O5 0.94731(16) 0.54203(13) 0.15030(10) 0.0363(4) Uani d . . . 1 . .
O O6 0.56377(16) 0.25940(14) 0.05207(9) 0.0364(4) Uani d . . . 1 . .
O O7 0.4230(3) 0.3104(3) 0.75032(18) 0.1054(10) Uani d . . . 1 . .
H H1O 0.511032 0.321793 0.770556 0.158000 Uiso d U . R 1 . .
H H2O 0.389922 0.232258 0.739149 0.158000 Uiso d U . R 1 . .

loop_
_atom_site_aniso_label
_atom_site_aniso_U_11
_atom_site_aniso_U_22
_atom_site_aniso_U_33
_atom_site_aniso_U_12
_atom_site_aniso_U_13
_atom_site_aniso_U_23
C1 0.0263(10) 0.0248(11) 0.0268(11) 0.0042(9) 0.0031(9) 0.0032(9)
C2 0.0215(10) 0.0229(10) 0.0241(10) 0.0039(8) 0.0012(8) 0.0058(9)
C3 0.0241(10) 0.0217(10) 0.0251(10) 0.0069(8) 0.0025(8) 0.0067(8)
C4 0.0248(10) 0.0230(11) 0.0270(11) 0.0071(8) 0.0044(8) 0.0018(9)
C5 0.0419(13) 0.0203(11) 0.0302(12) 0.0088(9) 0.0069(10) 0.0033(9)
C6 0.0437(13) 0.0258(12) 0.0304(12) 0.0079(10) 0.0092(10) 0.0062(9)
C7 0.0294(11) 0.0275(11) 0.0302(11) 0.0108(9) 0.0043(9) 0.0013(9)
C8 0.0378(12) 0.0212(11) 0.0392(13) 0.0108(9) 0.0090(10) 0.0033(10)
C9 0.0334(12) 0.0248(11) 0.0346(12) 0.0071(9) 0.0084(10) 0.0083(10)
C10 0.0370(12) 0.0280(12) 0.0379(14) 0.0110(10) 0.0086(10) 0.0047(10)
C11 0.0189(9) 0.0257(11) 0.0212(10) 0.0028(8) 0.0000(8) 0.0023(8)
C12 0.0244(10) 0.0235(11) 0.0310(11) 0.0017(8) -0.0005(9) 0.0082(9)
C13 0.0240(10) 0.0265(11) 0.0314(11) 0.0079(9) -0.0005(9) 0.0063(9)
C14 0.0213(10) 0.0270(11) 0.0238(10) 0.0038(8) 0.0004(8) 0.0046(9)
C15 0.0254(10) 0.0210(10) 0.0314(11) 0.0025(8) 0.0042(9) 0.0044(9)
C16 0.0259(10) 0.0226(11) 0.0278(11) 0.0065(8) 0.0035(9) 0.0023(9)
C17 0.0289(11) 0.0248(11) 0.0298(11) 0.0060(9) 0.0045(9) 0.0082(9)
C18 0.0184(9) 0.0230(10) 0.0262(10) 0.0040(8) 0.0036(8) 0.0005(8)
C19 0.0248(10) 0.0253(11) 0.0313(11) 0.0055(9) 0.0013(9) 0.0061(9)
C20 0.0266(11) 0.0218(11) 0.0375(12) 0.0049(9) 0.0050(9) 0.0032(9)
C21 0.0212(10) 0.0273(11) 0.0321(12) 0.0050(9) 0.0028(9) -0.0026(9)
C22 0.0232(10) 0.0303(12) 0.0304(11) 0.0083(9) 0.0006(9) 0.0033(9)
C23 0.0223(10) 0.0231(11) 0.0313(11) 0.0066(8) 0.0037(8) 0.0042(9)
C24 0.0281(11) 0.0311(13) 0.0475(15) 0.0102(10) -0.0011(11) -0.0013(11)
C25 0.0285(11) 0.0218(11) 0.0250(11) 0.0074(9) 0.0024(9) 0.0015(9)
C26 0.0324(11) 0.0236(11) 0.0271(11) 0.0094(9) 0.0023(9) 0.0035(9)
C27 0.0295(11) 0.0284(12) 0.0289(11) 0.0108(9) 0.0022(9) 0.0030(9)
C28 0.0292(11) 0.0231(11) 0.0281(11) 0.0030(9) -0.0061(9) 0.0032(9)
C29 0.0359(12) 0.0266(12) 0.0320(12) 0.0060(10) 0.0013(10) 0.0029(9)
C30 0.0392(13) 0.0342(13) 0.0340(13) 0.0023(10) -0.0005(10) 0.0055(10)
C31 0.0337(13) 0.0284(12) 0.0507(15) 0.0003(10) -0.0097(11) 0.0054(11)
C32 0.0486(16) 0.0244(13) 0.089(2) 0.0070(12) 0.0086(16) -0.0051(14)
C33 0.0426(14) 0.0289(13) 0.0693(19) 0.0080(11) 0.0147(13) -0.0040(13)
C34 0.0416(15) 0.0325(15) 0.072(2) 0.0009(12) -0.0083(14) 0.0043(14)
C35 0.0278(10) 0.0229(11) 0.0243(10) 0.0036(8) 0.0030(8) 0.0052(9)
C36 0.0288(11) 0.0236(11) 0.0279(11) 0.0080(9) 0.0058(9) 0.0042(9)
C37 0.0316(11) 0.0199(10) 0.0301(11) 0.0015(9) 0.0050(9) -0.0004(9)
C38 0.0259(11) 0.0253(11) 0.0319(12) 0.0015(9) 0.0028(9) 0.0046(9)
C39 0.0293(11) 0.0298(12) 0.0352(12) 0.0100(9) 0.0045(9) 0.0053(10)
C40 0.0332(11) 0.0224(11) 0.0301(11) 0.0076(9) 0.0046(9) 0.0026(9)
C41 0.0281(12) 0.0291(12) 0.0451(14) 0.0054(10) 0.0056(11) 0.0003(11)
C42 0.0338(11) 0.0260(11) 0.0305(12) 0.0102(9) -0.0023(9) 0.0060(9)
C43 0.0453(14) 0.0342(13) 0.0333(12) 0.0176(11) 0.0083(11) 0.0076(10)
C44 0.0470(14) 0.0335(13) 0.0409(14) 0.0207(11) 0.0062(11) 0.0095(11)
C45 0.0330(12) 0.0314(12) 0.0385(13) 0.0109(10) 0.0021(10) 0.0122(10)
C46 0.0592(16) 0.0498(16) 0.0382(14) 0.0315(14) 0.0178(12) 0.0186(12)
C47 0.0594(16) 0.0427(15) 0.0407(14) 0.0325(13) 0.0151(12) 0.0158(12)
C48 0.0396(13) 0.0382(14) 0.0450(14) 0.0179(11) 0.0109(11) 0.0164(12)
N1 0.0233(8) 0.0210(9) 0.0253(9) 0.0047(7) 0.0033(7) 0.0009(7)
N2 0.0192(8) 0.0234(9) 0.0248(9) 0.0029(7) 0.0022(7) 0.0019(7)
N3 0.0197(8) 0.0205(9) 0.0248(9) 0.0026(7) 0.0010(7) 0.0026(7)
N4 0.0534(13) 0.0397(12) 0.0415(13) 0.0177(10) 0.0154(10) 0.0020(10)
N5 0.0285(10) 0.0333(11) 0.0496(12) 0.0074(8) 0.0086(9) 0.0162(9)
N6 0.0440(13) 0.0402(13) 0.0665(16) 0.0112(11) -0.0178(12) -0.0167(12)
N7 0.0296(9) 0.0223(9) 0.0272(9) 0.0064(7) -0.0007(7) 0.0036(7)
N8 0.0305(9) 0.0214(9) 0.0247(9) 0.0066(7) 0.0003(7) 0.0026(7)
N9 0.0328(10) 0.0251(10) 0.0278(9) 0.0092(8) -0.0010(8) 0.0056(8)
N10 0.0609(16) 0.0350(14) 0.101(2) -0.0057(12) -0.0051(15) 0.0137(14)
N11 0.0276(11) 0.0423(13) 0.0628(15) 0.0061(9) -0.0022(10) -0.0070(11)
N12 0.0581(14) 0.0527(14) 0.0616(15) 0.0288(12) 0.0245(12) 0.0301(13)
O1 0.0301(8) 0.0367(9) 0.0367(9) -0.0024(7) 0.0059(7) -0.0092(7)
O2 0.0215(7) 0.0270(8) 0.0317(8) 0.0052(6) 0.0048(6) 0.0043(6)
O3 0.0227(7) 0.0293(8) 0.0265(8) 0.0044(6) 0.0018(6) -0.0016(6)
O4 0.0344(8) 0.0269(8) 0.0316(8) 0.0060(7) -0.0010(7) 0.0083(7)
O5 0.0400(9) 0.0278(9) 0.0397(9) 0.0033(7) -0.0018(7) 0.0132(7)
O6 0.0350(9) 0.0349(9) 0.0368(9) 0.0073(7) -0.0067(7) 0.0076(7)
O7 0.126(3) 0.086(2) 0.098(2) 0.0265(18) 0.0067(19) 0.0133(17)

loop_
_atom_type_symbol
_atom_type_description
_atom_type_scat_dispersion_real
_atom_type_scat_dispersion_imag
_atom_type_scat_source
C C 0.0033 0.0016 'International Tables Vol C Tables 4.2.6.8 and 6.1.1.4'
H H 0.0000 0.0000 'International Tables Vol C Tables 4.2.6.8 and 6.1.1.4'
N N 0.0061 0.0033 'International Tables Vol C Tables 4.2.6.8 and 6.1.1.4'
O O 0.0106 0.0060 'International Tables Vol C Tables 4.2.6.8 and 6.1.1.4'

loop_
_geom_angle_atom_site_label_1
_geom_angle_atom_site_label_2
_geom_angle_atom_site_label_3
_geom_angle_site_symmetry_1
_geom_angle_site_symmetry_3
_geom_angle
_geom_angle_publ_flag
O1 C1 N1 . . 122.3(2) ?
O1 C1 N2 . . 122.32(19) ?
N1 C1 N2 . . 115.40(18) ?
O3 C2 N3 . . 122.38(18) ?
O3 C2 N2 . . 122.67(18) ?
N3 C2 N2 . . 114.94(18) ?
O2 C3 N3 . . 122.47(19) ?
O2 C3 N1 . . 123.02(19) ?
N3 C3 N1 . . 114.49(17) ?
C5 C4 C9 . . 120.9(2) ?
C5 C4 N1 . . 119.13(19) ?
C9 C4 N1 . . 119.92(18) ?
C4 C5 C6 . . 119.8(2) ?
C5 C6 C7 . . 119.3(2) ?
C8 C7 C6 . . 120.9(2) ?
C8 C7 C10 . . 120.2(2) ?
C6 C7 C10 . . 118.9(2) ?
C7 C8 C9 . . 119.5(2) ?
C4 C9 C8 . . 119.5(2) ?
N4 C10 C7 . . 178.1(3) ?
C16 C11 C12 . . 121.69(19) ?
C16 C11 N2 . . 119.53(18) ?
C12 C11 N2 . . 118.78(18) ?
C13 C12 C11 . . 119.37(19) ?
C12 C13 C14 . . 119.31(19) ?
C13 C14 C15 . . 120.95(19) ?
C13 C14 C17 . . 119.68(19) ?
C15 C14 C17 . . 119.37(19) ?
C16 C15 C14 . . 119.61(19) ?
C11 C16 C15 . . 119.04(19) ?
N5 C17 C14 . . 178.9(2) ?
C19 C18 C23 . . 121.82(19) ?
C19 C18 N3 . . 119.33(18) ?
C23 C18 N3 . . 118.80(18) ?
C18 C19 C20 . . 119.3(2) ?
C19 C20 C21 . . 119.2(2) ?
C22 C21 C20 . . 121.0(2) ?
C22 C21 C24 . . 119.2(2) ?
C20 C21 C24 . . 119.7(2) ?
C23 C22 C21 . . 119.5(2) ?
C22 C23 C18 . . 119.2(2) ?
N6 C24 C21 . . 179.3(3) ?
O4 C25 N7 . . 123.10(19) ?
O4 C25 N8 . . 122.16(19) ?
N7 C25 N8 . . 114.75(18) ?
O5 C26 N9 . . 122.7(2) ?
O5 C26 N8 . . 122.4(2) ?
N9 C26 N8 . . 114.91(18) ?
O6 C27 N9 . . 122.7(2) ?
O6 C27 N7 . . 122.9(2) ?
N9 C27 N7 . . 114.44(18) ?
C29 C28 C33 . . 121.7(2) ?
C29 C28 N7 . . 119.1(2) ?
C33 C28 N7 . . 119.2(2) ?
C28 C29 C30 . . 119.2(2) ?
C31 C30 C29 . . 119.7(2) ?
C30 C31 C32 . . 120.4(2) ?
C30 C31 C34 . . 119.2(3) ?
C32 C31 C34 . . 120.3(2) ?
C33 C32 C31 . . 119.8(3) ?
C28 C33 C32 . . 119.0(3) ?
N10 C34 C31 . . 176.8(3) ?
C40 C35 C36 . . 121.3(2) ?
C40 C35 N8 . . 120.31(19) ?
C36 C35 N8 . . 118.23(19) ?
C37 C36 C35 . . 119.4(2) ?
C36 C37 C38 . . 119.7(2) ?
C37 C38 C39 . . 120.7(2) ?
C37 C38 C41 . . 118.5(2) ?
C39 C38 C41 . . 120.8(2) ?
C40 C39 C38 . . 119.1(2) ?
C39 C40 C35 . . 119.8(2) ?
N11 C41 C38 . . 176.8(3) ?
C47 C42 C43 . . 122.3(2) ?
C47 C42 N9 . . 119.1(2) ?
C43 C42 N9 . . 118.4(2) ?
C42 C43 C44 . . 118.7(2) ?
C43 C44 C45 . . 119.5(2) ?
C46 C45 C44 . . 120.8(2) ?
C46 C45 C48 . . 118.8(2) ?
C44 C45 C48 . . 120.4(2) ?
C47 C46 C45 . . 119.3(2) ?
C42 C47 C46 . . 119.4(2) ?
N12 C48 C45 . . 175.9(3) ?
C1 N1 C3 . . 124.98(17) ?
C1 N1 C4 . . 116.76(17) ?
C3 N1 C4 . . 118.13(16) ?
C2 N2 C1 . . 124.56(17) ?
C2 N2 C11 . . 117.43(17) ?
C1 N2 C11 . . 117.77(16) ?
C2 N3 C3 . . 125.21(17) ?
C2 N3 C18 . . 116.24(16) ?
C3 N3 C18 . . 118.55(16) ?
C25 N7 C27 . . 125.43(18) ?
C25 N7 C28 . . 117.36(17) ?
C27 N7 C28 . . 117.19(17) ?
C25 N8 C26 . . 124.68(18) ?
C25 N8 C35 . . 120.17(17) ?
C26 N8 C35 . . 115.04(17) ?
C26 N9 C27 . . 125.09(18) ?
C26 N9 C42 . . 114.87(18) ?
C27 N9 C42 . . 119.46(18) ?

loop_
_geom_bond_atom_site_label_1
_geom_bond_atom_site_label_2
_geom_bond_site_symmetry_2
_geom_bond_distance
_geom_bond_publ_flag
C1 O1 . 1.210(3) ?
C1 N1 . 1.383(3) ?
C1 N2 . 1.391(3) ?
C2 O3 . 1.203(2) ?
C2 N3 . 1.386(3) ?
C2 N2 . 1.389(3) ?
C3 O2 . 1.207(2) ?
C3 N3 . 1.391(3) ?
C3 N1 . 1.393(3) ?
C4 C5 . 1.382(3) ?
C4 C9 . 1.383(3) ?
C4 N1 . 1.448(3) ?
C5 C6 . 1.383(3) ?
C6 C7 . 1.390(3) ?
C7 C8 . 1.384(3) ?
C7 C10 . 1.446(3) ?
C8 C9 . 1.389(3) ?
C10 N4 . 1.148(3) ?
C11 C16 . 1.381(3) ?
C11 C12 . 1.386(3) ?
C11 N2 . 1.452(2) ?
C12 C13 . 1.380(3) ?
C13 C14 . 1.389(3) ?
C14 C15 . 1.390(3) ?
C14 C17 . 1.441(3) ?
C15 C16 . 1.382(3) ?
C17 N5 . 1.150(3) ?
C18 C19 . 1.383(3) ?
C18 C23 . 1.384(3) ?
C18 N3 . 1.450(3) ?
C19 C20 . 1.383(3) ?
C20 C21 . 1.395(3) ?
C21 C22 . 1.392(3) ?
C21 C24 . 1.450(3) ?
C22 C23 . 1.381(3) ?
C24 N6 . 1.141(3) ?
C25 O4 . 1.211(3) ?
C25 N7 . 1.387(3) ?
C25 N8 . 1.390(3) ?
C26 O5 . 1.200(3) ?
C26 N9 . 1.383(3) ?
C26 N8 . 1.392(3) ?
C27 O6 . 1.203(3) ?
C27 N9 . 1.386(3) ?
C27 N7 . 1.388(3) ?
C28 C29 . 1.371(3) ?
C28 C33 . 1.375(3) ?
C28 N7 . 1.453(3) ?
C29 C30 . 1.385(3) ?
C30 C31 . 1.376(4) ?
C31 C32 . 1.387(4) ?
C31 C34 . 1.443(4) ?
C32 C33 . 1.377(4) ?
C34 N10 . 1.147(4) ?
C35 C40 . 1.385(3) ?
C35 C36 . 1.385(3) ?
C35 N8 . 1.446(3) ?
C36 C37 . 1.377(3) ?
C37 C38 . 1.396(3) ?
C38 C39 . 1.396(3) ?
C38 C41 . 1.445(3) ?
C39 C40 . 1.382(3) ?
C41 N11 . 1.144(3) ?
C42 C47 . 1.370(3) ?
C42 C43 . 1.374(3) ?
C42 N9 . 1.451(3) ?
C43 C44 . 1.386(3) ?
C44 C45 . 1.389(3) ?
C45 C46 . 1.387(3) ?
C45 C48 . 1.441(3) ?
C46 C47 . 1.379(3) ?
C48 N12 . 1.146(3) ?
